data_4317585
loop_
_publ_author_name
'Licun Li'
'Daizheng Liao'
'Zonghui Jiang'
'Shiping Yan'

_publ_section_title
;
 Ferromagnetic Coupling in a Ladder-Type Copper(II) Complex with Single
 End-to-End Azido Bridges
;
_journal_name_full 'Inorganic Chemistry'
_journal_page_first 1019
_journal_page_last 1021
_journal_paper_doi 10.1021/ic010953d
_journal_volume 41
_journal_year 2002
_chemical_formula_sum 'C34 H24 Cl2 Cu2 N12 O8'
_chemical_formula_weight 926.63
_chemical_name_systematic
;
   ?
;
_space_group_IT_number 2
_symmetry_cell_setting triclinic
_symmetry_space_group_name_Hall '-P 1'
_symmetry_space_group_name_H-M 'P -1'
_atom_sites_solution_hydrogens geom
_atom_sites_solution_primary direct
_atom_sites_solution_secondary difmap
_audit_creation_method SHELXL-97
_cell_angle_alpha 97.326(2)
_cell_angle_beta 99.090(2)
_cell_angle_gamma 101.251(2)
_cell_formula_units_Z 2
_cell_length_a 8.6986(10)
_cell_length_b 11.3571(13)
_cell_length_c 19.416(2)
_cell_measurement_temperature 298(2)
_cell_volume 1832.6(4)
_computing_cell_refinement 'Bruker SMART'
_computing_data_collection 'Bruker SMART'
_computing_data_reduction 'Bruker SHELXTL'
_computing_molecular_graphics 'Bruker SHELXTL'
_computing_publication_material 'Bruker SHELXTL'
_computing_structure_refinement 'SHELXL-97 (Sheldrick, 1997)'
_computing_structure_solution 'SHELXS-97 (Sheldrick, 1990)'
_diffrn_ambient_temperature 298(2)
_diffrn_measured_fraction_theta_full 0.977
_diffrn_measured_fraction_theta_max 0.977
_diffrn_measurement_device_type 'CCD area detector'
_diffrn_measurement_method 'phi and omega scans'
_diffrn_radiation_monochromator graphite
_diffrn_radiation_source 'fine-focus sealed tube'
_diffrn_radiation_type MoK\a
_diffrn_radiation_wavelength 0.71073
_diffrn_reflns_av_R_equivalents 0.0160
_diffrn_reflns_av_sigmaI/netI 0.0249
_diffrn_reflns_limit_h_max 10
_diffrn_reflns_limit_h_min -10
_diffrn_reflns_limit_k_max 14
_diffrn_reflns_limit_k_min -14
_diffrn_reflns_limit_l_max 22
_diffrn_reflns_limit_l_min -24
_diffrn_reflns_number 8615
_diffrn_reflns_theta_full 26.43
_diffrn_reflns_theta_max 26.43
_diffrn_reflns_theta_min 1.08
_exptl_absorpt_coefficient_mu 1.377
_exptl_absorpt_correction_type none
_exptl_crystal_colour GREEN
_exptl_crystal_density_diffrn 1.679
_exptl_crystal_density_method 'not measured'
_exptl_crystal_F_000 936
_exptl_crystal_size_max 0.20
_exptl_crystal_size_mid 0.25
_exptl_crystal_size_min 0.30
_refine_diff_density_max 0.706
_refine_diff_density_min -0.430
_refine_diff_density_rms 0.067
_refine_ls_extinction_method none
_refine_ls_goodness_of_fit_ref 1.015
_refine_ls_hydrogen_treatment mixed
_refine_ls_matrix_type full
_refine_ls_number_parameters 541
_refine_ls_number_reflns 7358
_refine_ls_number_restraints 0
_refine_ls_restrained_S_all 1.015
_refine_ls_R_factor_all 0.0552
_refine_ls_R_factor_gt 0.0423
_refine_ls_shift/su_max 0.255
_refine_ls_shift/su_mean 0.010
_refine_ls_structure_factor_coef Fsqd
_refine_ls_weighting_details 'calc w=1/[\s^2^(Fo^2^)+(0.0764P)^2^+0.8720P] where P=(Fo^2^+2Fc^2^)/3'
_refine_ls_weighting_scheme calc
_refine_ls_wR_factor_gt 0.1180
_refine_ls_wR_factor_ref 0.1282
_reflns_number_gt 5796
_reflns_number_total 7358
_reflns_threshold_expression >2sigma(I)
_cod_data_source_file ic010953d.cif
_cod_data_source_block 000423b
_cod_depositor_comments
;
The following automatic conversions were performed:

'_symmetry_cell_setting' value 'Triclinic' changed to 'triclinic'
according to the built-in table from CIF Core dictionary named
'cif_core.dic' version 2.4.1 from 2010-06-29.

Automatic conversion script
Id: cif_fix_values 1646 2011-03-28 12:23:43Z adriana 
;
_cod_original_cell_volume 1832.7(4)
_cod_database_code 4317585

loop_
_symmetry_equiv_pos_as_xyz
'x, y, z'
'-x, -y, -z'

loop_
_atom_site_label
_atom_site_type_symbol
_atom_site_fract_x
_atom_site_fract_y
_atom_site_fract_z
_atom_site_U_iso_or_equiv
_atom_site_adp_type
_atom_site_occupancy
_atom_site_symmetry_multiplicity
_atom_site_calc_flag
_atom_site_refinement_flags
_atom_site_disorder_assembly
_atom_site_disorder_group
Cu1 Cu 0.60073(4) 0.48376(3) 0.291969(18) 0.04415(12) Uani 1 1 d . . .
Cu2 Cu 0.01356(4) 0.19412(3) 0.176203(18) 0.04290(12) Uani 1 1 d . . .
N1 N 0.6898(3) 0.3942(2) 0.36826(13) 0.0441(6) Uani 1 1 d . . .
N2 N 0.8314(3) 0.5735(2) 0.30953(12) 0.0420(5) Uani 1 1 d . . .
N3 N 0.6526(4) 0.3316(3) 0.21078(16) 0.0638(8) Uani 1 1 d . . .
N4 N 0.7388(3) 0.2657(2) 0.21249(13) 0.0461(6) Uani 1 1 d . . .
N5 N 0.8173(3) 0.1923(3) 0.21412(18) 0.0623(8) Uani 1 1 d . . .
N6 N 0.3859(3) 0.4136(3) 0.30550(15) 0.0653(9) Uani 1 1 d . . .
N7 N 0.2636(3) 0.4028(2) 0.26610(13) 0.0463(6) Uani 1 1 d . . .
N8 N 0.1401(3) 0.3911(3) 0.23018(15) 0.0569(7) Uani 1 1 d . . .
N9 N 0.0970(3) 0.1179(2) 0.25901(13) 0.0460(6) Uani 1 1 d . . .
N10 N 0.2077(3) 0.1511(2) 0.14176(12) 0.0440(6) Uani 1 1 d . . .
N11 N -0.0770(3) 0.2572(2) 0.08829(13) 0.0442(6) Uani 1 1 d . . .
N12 N -0.5073(3) 0.4433(2) -0.20665(13) 0.0464(6) Uani 1 1 d . . .
C1 C 0.6140(4) 0.3030(3) 0.39571(18) 0.0571(8) Uani 1 1 d . . .
H1A H 0.5031 0.2824 0.3856 0.069 Uiso 1 1 calc R . .
C2 C 0.6961(5) 0.2369(3) 0.43934(19) 0.0675(10) Uani 1 1 d . . .
H2A H 0.6399 0.1730 0.4572 0.081 Uiso 1 1 calc R . .
C3 C 0.8600(5) 0.2673(3) 0.45547(18) 0.0612(9) Uani 1 1 d . . .
H3A H 0.9155 0.2234 0.4838 0.073 Uiso 1 1 calc R . .
C4 C 0.9431(4) 0.3650(3) 0.42892(16) 0.0493(7) Uani 1 1 d . . .
C5 C 1.1131(4) 0.4086(4) 0.44486(18) 0.0609(9) Uani 1 1 d . . .
H5A H 1.1752 0.3692 0.4736 0.073 Uiso 1 1 calc R . .
C6 C 1.1841(4) 0.5047(4) 0.41926(18) 0.0614(10) Uani 1 1 d . . .
H6A H 1.2943 0.5317 0.4315 0.074 Uiso 1 1 calc R . .
C7 C 1.0940(4) 0.5675(3) 0.37319(16) 0.0502(7) Uani 1 1 d . . .
C8 C 1.1592(4) 0.6677(4) 0.3441(2) 0.0660(10) Uani 1 1 d . . .
H8A H 1.2682 0.7013 0.3558 0.079 Uiso 1 1 calc R . .
C9 C 1.0635(5) 0.7164(4) 0.2985(2) 0.0681(10) Uani 1 1 d . . .
H9A H 1.1071 0.7823 0.2785 0.082 Uiso 1 1 calc R . .
C10 C 0.8980(4) 0.6663(3) 0.28187(18) 0.0559(8) Uani 1 1 d . . .
H10A H 0.8337 0.6997 0.2504 0.067 Uiso 1 1 calc R . .
C11 C 0.9278(3) 0.5243(3) 0.35485(14) 0.0413(6) Uani 1 1 d . . .
C12 C 0.8517(3) 0.4255(3) 0.38491(14) 0.0412(6) Uani 1 1 d . . .
C13 C 0.0383(5) 0.1037(4) 0.31731(18) 0.0629(9) Uani 1 1 d . . .
H13A H -0.0569 0.1270 0.3217 0.075 Uiso 1 1 calc R . .
C14 C 0.1148(6) 0.0551(4) 0.37248(19) 0.0740(12) Uani 1 1 d . . .
H14A H 0.0708 0.0466 0.4127 0.089 Uiso 1 1 calc R . .
C15 C 0.2547(5) 0.0204(3) 0.36668(18) 0.0658(10) Uani 1 1 d . . .
H15A H 0.3082 -0.0094 0.4037 0.079 Uiso 1 1 calc R . .
C16 C 0.3171(4) 0.0298(3) 0.30504(17) 0.0510(8) Uani 1 1 d . . .
C17 C 0.4585(4) -0.0091(3) 0.2918(2) 0.0634(10) Uani 1 1 d . . .
H17A H 0.5162 -0.0413 0.3264 0.076 Uiso 1 1 calc R . .
C18 C 0.5096(4) 0.0000(3) 0.2302(2) 0.0641(10) Uani 1 1 d . . .
H18A H 0.5990 -0.0294 0.2223 0.077 Uiso 1 1 calc R . .
C19 C 0.4283(4) 0.0544(3) 0.17653(19) 0.0513(8) Uani 1 1 d . . .
C20 C 0.4767(4) 0.0713(3) 0.1121(2) 0.0623(10) Uani 1 1 d . . .
H20A H 0.5659 0.0446 0.1013 0.075 Uiso 1 1 calc R . .
C21 C 0.3934(4) 0.1265(4) 0.0656(2) 0.0650(10) Uani 1 1 d . . .
H21A H 0.4253 0.1376 0.0229 0.078 Uiso 1 1 calc R . .
C22 C 0.2601(4) 0.1665(3) 0.08225(17) 0.0558(8) Uani 1 1 d . . .
H22A H 0.2056 0.2055 0.0503 0.067 Uiso 1 1 calc R . .
C23 C 0.2918(3) 0.0954(3) 0.18872(15) 0.0422(6) Uani 1 1 d . . .
C24 C 0.2339(3) 0.0807(3) 0.25297(15) 0.0407(6) Uani 1 1 d . . .
C25 C -0.1405(4) 0.1806(3) 0.02797(16) 0.0494(7) Uani 1 1 d . . .
H25A H -0.1313 0.1000 0.0252 0.059 Uiso 1 1 calc R . .
C26 C -0.2200(4) 0.2167(3) -0.03086(16) 0.0488(7) Uani 1 1 d . . .
H26A H -0.2621 0.1604 -0.0719 0.059 Uiso 1 1 calc R . .
C27 C -0.2370(3) 0.3353(3) -0.02885(15) 0.0397(6) Uani 1 1 d . . .
C28 C -0.1687(4) 0.4149(3) 0.03457(17) 0.0524(8) Uani 1 1 d . . .
H28A H -0.1761 0.4960 0.0388 0.063 Uiso 1 1 calc R . .
C29 C -0.0907(4) 0.3733(3) 0.09050(17) 0.0541(8) Uani 1 1 d . . .
H29A H -0.0453 0.4282 0.1319 0.065 Uiso 1 1 calc R . .
C30 C -0.3275(3) 0.3745(3) -0.09081(15) 0.0407(6) Uani 1 1 d . . .
C31 C -0.3984(6) 0.4720(4) -0.08269(19) 0.0821(15) Uani 1 1 d . . .
H31A H -0.3874 0.5173 -0.0381 0.099 Uiso 1 1 calc R . .
C32 C -0.4865(6) 0.5031(4) -0.14092(19) 0.0847(15) Uani 1 1 d . . .
H32A H -0.5336 0.5694 -0.1338 0.102 Uiso 1 1 calc R . .
C33 C -0.3467(5) 0.3142(3) -0.15873(17) 0.0596(9) Uani 1 1 d . . .
H33A H -0.2982 0.2492 -0.1676 0.072 Uiso 1 1 calc R . .
C34 C -0.4382(5) 0.3501(3) -0.21395(17) 0.0599(9) Uani 1 1 d . . .
H34A H -0.4518 0.3057 -0.2590 0.072 Uiso 1 1 calc R . .
Cl1 Cl 0.66762(15) 0.80299(12) 0.42720(7) 0.0935(4) Uani 1 1 d . . .
Cl2 Cl 0.85815(13) 0.83062(8) 0.11699(5) 0.0633(2) Uani 1 1 d . . .
O1 O 0.8900(5) 0.9346(3) 0.08519(18) 0.1140(14) Uani 1 1 d . . .
O2 O 0.7622(7) 0.8379(5) 0.1667(3) 0.163(2) Uani 1 1 d . . .
O3 O 1.0086(6) 0.8210(5) 0.1562(2) 0.1464(18) Uani 1 1 d . . .
O4 O 0.8096(7) 0.7261(3) 0.0662(2) 0.1357(17) Uani 1 1 d . . .
O5 O 0.8267(5) 0.8153(5) 0.4511(2) 0.1362(16) Uani 1 1 d . . .
O6 O 0.5930(8) 0.8919(5) 0.4493(2) 0.167(2) Uani 1 1 d . . .
O7 O 0.5889(12) 0.7463(11) 0.3675(4) 0.116(3) Uani 0.50 1 d P . .
O8 O 0.6127(10) 0.7299(10) 0.4871(5) 0.133(4) Uani 0.50 1 d P . .
O7' O 0.7069(11) 0.8424(9) 0.3513(4) 0.108(3) Uani 0.50 1 d P . .
O8' O 0.5954(13) 0.6771(9) 0.3990(8) 0.146(4) Uani 0.50 1 d P . .

loop_
_atom_site_aniso_label
_atom_site_aniso_U_11
_atom_site_aniso_U_22
_atom_site_aniso_U_33
_atom_site_aniso_U_23
_atom_site_aniso_U_13
_atom_site_aniso_U_12
Cu1 0.0335(2) 0.0570(2) 0.0413(2) 0.01931(17) -0.00366(15) 0.00964(16)
Cu2 0.0385(2) 0.0536(2) 0.0387(2) 0.01516(16) -0.00073(15) 0.01665(16)
N1 0.0423(13) 0.0486(14) 0.0392(13) 0.0137(11) -0.0025(10) 0.0086(11)
N2 0.0379(12) 0.0465(14) 0.0397(13) 0.0110(11) -0.0002(10) 0.0084(10)
N3 0.078(2) 0.0591(18) 0.0545(17) 0.0037(14) -0.0049(15) 0.0329(16)
N4 0.0433(14) 0.0489(15) 0.0420(13) 0.0111(11) -0.0035(11) 0.0071(12)
N5 0.0436(15) 0.0712(19) 0.086(2) 0.0384(17) 0.0169(15) 0.0241(14)
N6 0.0340(14) 0.107(3) 0.0531(16) 0.0334(16) -0.0024(13) 0.0072(15)
N7 0.0423(14) 0.0533(15) 0.0422(13) 0.0082(11) 0.0047(12) 0.0106(11)
N8 0.0457(15) 0.0585(17) 0.0559(16) 0.0016(13) -0.0146(13) 0.0100(13)
N9 0.0543(15) 0.0489(14) 0.0358(12) 0.0095(11) 0.0005(11) 0.0186(12)
N10 0.0415(13) 0.0492(14) 0.0380(13) 0.0049(11) -0.0005(10) 0.0103(11)
N11 0.0444(13) 0.0470(14) 0.0408(13) 0.0148(11) -0.0042(11) 0.0136(11)
N12 0.0402(13) 0.0601(16) 0.0417(13) 0.0170(12) 0.0000(11) 0.0182(12)
C1 0.0546(19) 0.059(2) 0.0529(19) 0.0221(16) -0.0015(15) 0.0013(16)
C2 0.088(3) 0.057(2) 0.053(2) 0.0254(17) -0.0010(19) 0.0054(19)
C3 0.083(3) 0.058(2) 0.0463(18) 0.0171(16) -0.0018(18) 0.0309(19)
C4 0.0570(19) 0.0559(19) 0.0373(15) 0.0063(13) -0.0024(14) 0.0278(15)
C5 0.054(2) 0.083(3) 0.0499(19) 0.0078(18) -0.0042(16) 0.0381(19)
C6 0.0389(17) 0.093(3) 0.0498(19) -0.0012(18) -0.0030(14) 0.0267(18)
C7 0.0373(15) 0.065(2) 0.0436(16) 0.0018(15) -0.0004(13) 0.0106(14)
C8 0.0430(18) 0.080(3) 0.064(2) 0.0032(19) 0.0065(17) -0.0046(17)
C9 0.061(2) 0.066(2) 0.068(2) 0.0183(19) 0.0067(19) -0.0108(18)
C10 0.058(2) 0.0537(19) 0.0527(19) 0.0184(15) 0.0033(16) 0.0048(15)
C11 0.0388(15) 0.0481(16) 0.0343(14) 0.0032(12) -0.0012(12) 0.0118(12)
C12 0.0409(15) 0.0457(16) 0.0348(14) 0.0046(12) -0.0029(12) 0.0137(12)
C13 0.077(2) 0.075(2) 0.0466(18) 0.0149(17) 0.0151(17) 0.033(2)
C14 0.108(3) 0.082(3) 0.0406(18) 0.0205(18) 0.014(2) 0.034(3)
C15 0.090(3) 0.057(2) 0.0456(19) 0.0134(16) -0.0122(18) 0.022(2)
C16 0.0579(19) 0.0371(15) 0.0500(18) 0.0058(13) -0.0131(15) 0.0108(14)
C17 0.055(2) 0.0470(18) 0.080(3) 0.0111(17) -0.0216(19) 0.0169(15)
C18 0.0441(18) 0.0493(19) 0.093(3) 0.0044(19) -0.0085(19) 0.0179(15)
C19 0.0363(15) 0.0426(16) 0.066(2) -0.0051(15) -0.0034(14) 0.0070(13)
C20 0.0424(18) 0.062(2) 0.073(2) -0.0139(18) 0.0095(17) 0.0062(16)
C21 0.054(2) 0.079(3) 0.054(2) -0.0034(18) 0.0130(17) 0.0033(18)
C22 0.0534(19) 0.070(2) 0.0399(16) 0.0067(15) 0.0039(14) 0.0105(16)
C23 0.0394(15) 0.0354(14) 0.0442(15) -0.0002(12) -0.0080(12) 0.0074(12)
C24 0.0408(15) 0.0360(14) 0.0401(15) 0.0034(12) -0.0074(12) 0.0100(12)
C25 0.0577(19) 0.0417(16) 0.0458(17) 0.0101(13) -0.0063(14) 0.0152(14)
C26 0.0567(18) 0.0416(16) 0.0406(16) 0.0039(13) -0.0105(14) 0.0102(14)
C27 0.0369(14) 0.0446(16) 0.0370(14) 0.0116(12) -0.0009(12) 0.0107(12)
C28 0.068(2) 0.0394(16) 0.0459(17) 0.0088(13) -0.0059(15) 0.0155(15)
C29 0.064(2) 0.0462(17) 0.0447(17) 0.0061(14) -0.0110(15) 0.0132(15)
C30 0.0410(15) 0.0435(15) 0.0376(14) 0.0124(12) -0.0001(12) 0.0119(12)
C31 0.127(4) 0.099(3) 0.0364(17) 0.0102(18) -0.002(2) 0.080(3)
C32 0.122(4) 0.110(3) 0.045(2) 0.014(2) 0.003(2) 0.087(3)
C33 0.083(3) 0.0536(19) 0.0432(17) 0.0038(15) -0.0076(17) 0.0353(18)
C34 0.081(2) 0.056(2) 0.0397(17) 0.0023(14) -0.0112(16) 0.0287(18)
Cl1 0.0838(7) 0.0928(8) 0.0926(8) 0.0009(6) -0.0359(6) 0.0443(6)
Cl2 0.0831(6) 0.0595(5) 0.0519(5) 0.0200(4) 0.0121(4) 0.0197(4)
O1 0.170(4) 0.068(2) 0.087(2) 0.0394(17) -0.009(2) -0.003(2)
O2 0.223(6) 0.156(4) 0.191(5) 0.083(4) 0.145(5) 0.116(4)
O3 0.126(4) 0.205(5) 0.129(4) 0.078(4) 0.009(3) 0.065(4)
O4 0.221(5) 0.062(2) 0.110(3) 0.014(2) 0.027(3) -0.001(3)
O5 0.090(3) 0.188(5) 0.117(3) 0.040(3) -0.022(2) 0.022(3)
O6 0.255(6) 0.198(5) 0.098(3) 0.043(3) 0.042(4) 0.151(5)
O7 0.095(6) 0.158(9) 0.071(5) -0.029(5) -0.036(4) 0.044(7)
O8 0.114(6) 0.218(10) 0.120(6) 0.114(7) 0.045(5) 0.085(7)
O7' 0.125(6) 0.155(7) 0.074(4) 0.043(4) 0.026(4) 0.084(6)
O8' 0.107(7) 0.092(7) 0.235(14) -0.007(7) 0.064(8) 0.008(5)

loop_
_atom_type_symbol
_atom_type_description
_atom_type_scat_dispersion_real
_atom_type_scat_dispersion_imag
_atom_type_scat_source
C C 0.0033 0.0016 'International Tables Vol C Tables 4.2.6.8 and 6.1.1.4'
H H 0.0000 0.0000 'International Tables Vol C Tables 4.2.6.8 and 6.1.1.4'
N N 0.0061 0.0033 'International Tables Vol C Tables 4.2.6.8 and 6.1.1.4'
O O 0.0106 0.0060 'International Tables Vol C Tables 4.2.6.8 and 6.1.1.4'
Cu Cu 0.3201 1.2651 'International Tables Vol C Tables 4.2.6.8 and 6.1.1.4'
Cl Cl 0.1484 0.1585 'International Tables Vol C Tables 4.2.6.8 and 6.1.1.4'

loop_
_geom_angle_atom_site_label_1
_geom_angle_atom_site_label_2
_geom_angle_atom_site_label_3
_geom_angle
_geom_angle_site_symmetry_1
_geom_angle_site_symmetry_3
_geom_angle_publ_flag
N6 Cu1 N2 162.73(12) . . ?
N6 Cu1 N1 88.69(11) . . ?
N2 Cu1 N1 81.52(10) . . ?
N6 Cu1 N12 90.73(11) . 2_565 ?
N2 Cu1 N12 100.57(10) . 2_565 ?
N1 Cu1 N12 173.55(10) . 2_565 ?
N6 Cu1 N3 102.92(14) . . ?
N2 Cu1 N3 90.63(11) . . ?
N1 Cu1 N3 86.02(10) . . ?
N12 Cu1 N3 87.85(10) 2_565 . ?
N5 Cu2 N9 88.40(11) 1_455 . ?
N5 Cu2 N10 165.21(12) 1_455 . ?
N9 Cu2 N10 81.57(10) . . ?
N5 Cu2 N11 91.88(11) 1_455 . ?
N9 Cu2 N11 175.41(10) . . ?
N10 Cu2 N11 97.25(10) . . ?
N5 Cu2 N8 95.75(13) 1_455 . ?
N9 Cu2 N8 94.00(10) . . ?
N10 Cu2 N8 95.77(10) . . ?
N11 Cu2 N8 90.54(10) . . ?
C1 N1 C12 118.3(3) . . ?
C1 N1 Cu1 129.1(2) . . ?
C12 N1 Cu1 112.06(19) . . ?
C10 N2 C11 118.2(3) . . ?
C10 N2 Cu1 129.4(2) . . ?
C11 N2 Cu1 112.42(19) . . ?
N4 N3 Cu1 135.5(2) . . ?
N3 N4 N5 175.3(3) . . ?
N4 N5 Cu2 127.2(2) . 1_655 ?
N7 N6 Cu1 127.9(2) . . ?
N8 N7 N6 176.7(3) . . ?
N7 N8 Cu2 116.4(2) . . ?
C13 N9 C24 117.9(3) . . ?
C13 N9 Cu2 128.7(2) . . ?
C24 N9 Cu2 113.4(2) . . ?
C22 N10 C23 117.7(3) . . ?
C22 N10 Cu2 130.2(2) . . ?
C23 N10 Cu2 112.1(2) . . ?
C25 N11 C29 117.4(2) . . ?
C25 N11 Cu2 120.4(2) . . ?
C29 N11 Cu2 121.8(2) . . ?
C34 N12 C32 115.8(3) . . ?
C34 N12 Cu1 122.5(2) . 2_565 ?
C32 N12 Cu1 120.5(2) . 2_565 ?
N1 C1 C2 122.2(3) . . ?
C3 C2 C1 119.5(3) . . ?
C2 C3 C4 119.7(3) . . ?
C3 C4 C12 117.1(3) . . ?
C3 C4 C5 124.6(3) . . ?
C12 C4 C5 118.3(3) . . ?
C6 C5 C4 121.3(3) . . ?
C5 C6 C7 121.7(3) . . ?
C8 C7 C11 116.7(3) . . ?
C8 C7 C6 125.2(3) . . ?
C11 C7 C6 118.1(3) . . ?
C9 C8 C7 120.1(3) . . ?
C8 C9 C10 119.6(3) . . ?
N2 C10 C9 122.1(3) . . ?
N2 C11 C7 123.2(3) . . ?
N2 C11 C12 116.8(3) . . ?
C7 C11 C12 119.9(3) . . ?
N1 C12 C4 123.1(3) . . ?
N1 C12 C11 116.4(2) . . ?
C4 C12 C11 120.4(3) . . ?
N9 C13 C14 122.3(3) . . ?
C15 C14 C13 119.4(3) . . ?
C14 C15 C16 119.8(3) . . ?
C15 C16 C24 116.9(3) . . ?
C15 C16 C17 124.6(3) . . ?
C24 C16 C17 118.5(3) . . ?
C18 C17 C16 121.4(3) . . ?
C17 C18 C19 121.1(3) . . ?
C23 C19 C20 116.7(3) . . ?
C23 C19 C18 118.5(3) . . ?
C20 C19 C18 124.8(3) . . ?
C21 C20 C19 120.1(3) . . ?
C20 C21 C22 119.6(3) . . ?
N10 C22 C21 122.7(3) . . ?
N10 C23 C19 123.2(3) . . ?
N10 C23 C24 116.7(3) . . ?
C19 C23 C24 120.1(3) . . ?
N9 C24 C16 123.6(3) . . ?
N9 C24 C23 116.2(2) . . ?
C16 C24 C23 120.2(3) . . ?
N11 C25 C26 122.5(3) . . ?
C27 C26 C25 120.5(3) . . ?
C26 C27 C28 116.3(2) . . ?
C26 C27 C30 121.2(3) . . ?
C28 C27 C30 122.4(3) . . ?
C29 C28 C27 120.1(3) . . ?
N11 C29 C28 123.1(3) . . ?
C31 C30 C33 116.2(3) . . ?
C31 C30 C27 121.6(3) . . ?
C33 C30 C27 122.2(3) . . ?
C30 C31 C32 120.1(3) . . ?
N12 C32 C31 123.6(3) . . ?
C30 C33 C34 120.1(3) . . ?
N12 C34 C33 124.1(3) . . ?
O7 Cl1 O6 108.1(5) . . ?
O7 Cl1 O5 126.1(5) . . ?
O6 Cl1 O5 119.9(4) . . ?
O7 Cl1 O8' 45.4(6) . . ?
O6 Cl1 O8' 127.4(5) . . ?
O5 Cl1 O8' 109.7(5) . . ?
O7 Cl1 O8 108.6(7) . . ?
O6 Cl1 O8 89.8(4) . . ?
O5 Cl1 O8 95.1(3) . . ?
O8' Cl1 O8 68.5(7) . . ?
O7 Cl1 O7' 57.4(6) . . ?
O6 Cl1 O7' 100.7(3) . . ?
O5 Cl1 O7' 89.5(4) . . ?
O8' Cl1 O7' 96.0(6) . . ?
O8 Cl1 O7' 164.5(6) . . ?
O2 Cl2 O4 114.5(3) . . ?
O2 Cl2 O1 114.6(3) . . ?
O4 Cl2 O1 110.8(2) . . ?
O2 Cl2 O3 104.6(3) . . ?
O4 Cl2 O3 105.2(3) . . ?
O1 Cl2 O3 106.2(3) . . ?
O8' O7 Cl1 75.9(8) . . ?
O8' O7 O7' 133.7(11) . . ?
Cl1 O7 O7' 75.0(6) . . ?
Cl1 O8 O8' 51.6(4) . . ?
O7 O7' Cl1 47.7(4) . . ?
O7 O8' Cl1 58.7(6) . . ?
O7 O8' O8 112.5(10) . . ?
Cl1 O8' O8 59.9(6) . . ?

loop_
_geom_bond_atom_site_label_1
_geom_bond_atom_site_label_2
_geom_bond_distance
_geom_bond_site_symmetry_2
_geom_bond_publ_flag
Cu1 N6 1.955(3) . ?
Cu1 N2 2.019(2) . ?
Cu1 N1 2.039(2) . ?
Cu1 N12 2.068(2) 2_565 ?
Cu1 N3 2.347(3) . ?
Cu2 N5 1.961(3) 1_455 ?
Cu2 N9 2.023(2) . ?
Cu2 N10 2.033(3) . ?
Cu2 N11 2.038(2) . ?
Cu2 N8 2.322(3) . ?
N1 C1 1.333(4) . ?
N1 C12 1.359(4) . ?
N2 C10 1.319(4) . ?
N2 C11 1.366(3) . ?
N3 N4 1.158(4) . ?
N4 N5 1.176(4) . ?
N5 Cu2 1.961(3) 1_655 ?
N6 N7 1.183(3) . ?
N7 N8 1.159(3) . ?
N9 C13 1.328(4) . ?
N9 C24 1.356(4) . ?
N10 C22 1.327(4) . ?
N10 C23 1.373(4) . ?
N11 C25 1.335(4) . ?
N11 C29 1.343(4) . ?
N12 C34 1.318(4) . ?
N12 C32 1.335(5) . ?
N12 Cu1 2.068(2) 2_565 ?
C1 C2 1.404(5) . ?
C2 C3 1.374(6) . ?
C3 C4 1.404(5) . ?
C4 C12 1.408(4) . ?
C4 C5 1.434(5) . ?
C5 C6 1.339(6) . ?
C6 C7 1.442(5) . ?
C7 C8 1.397(5) . ?
C7 C11 1.405(4) . ?
C8 C9 1.360(6) . ?
C9 C10 1.410(5) . ?
C11 C12 1.428(4) . ?
C13 C14 1.402(5) . ?
C14 C15 1.366(6) . ?
C15 C16 1.398(5) . ?
C16 C24 1.400(4) . ?
C16 C17 1.434(5) . ?
C17 C18 1.350(6) . ?
C18 C19 1.438(5) . ?
C19 C23 1.400(4) . ?
C19 C20 1.405(5) . ?
C20 C21 1.360(6) . ?
C21 C22 1.394(5) . ?
C23 C24 1.434(4) . ?
C25 C26 1.390(4) . ?
C26 C27 1.380(4) . ?
C27 C28 1.401(4) . ?
C27 C30 1.497(4) . ?
C28 C29 1.373(4) . ?
C30 C31 1.373(5) . ?
C30 C33 1.376(4) . ?
C31 C32 1.387(5) . ?
C33 C34 1.385(4) . ?
Cl1 O7 1.270(7) . ?
Cl1 O6 1.363(4) . ?
Cl1 O5 1.362(4) . ?
Cl1 O8' 1.442(10) . ?
Cl1 O8 1.593(7) . ?
Cl1 O7' 1.660(7) . ?
Cl2 O2 1.376(4) . ?
Cl2 O4 1.391(4) . ?
Cl2 O1 1.402(3) . ?
Cl2 O3 1.438(4) . ?
O7 O8' 1.059(13) . ?
O7 O7' 1.448(14) . ?
O8 O8' 1.712(16) . ?
